data_7209517
loop_
_publ_author_name
'Zhang, Bin'
'Zhang, Yan'
'Wang, Zheming'
'Gao, Song'
'Guo, Yanjun'
'Liu, Fen'
'Zhu, Daoben'

_publ_section_title
;
 BETS3[Cu2(C2O4)3](CH3OH)2: an organic--inorganic hybrid antiferromagnetic
 metal (BETS = bisethylene(tetraselenfulvalene))
;
_journal_issue 18
_journal_name_full CrystEngComm
_journal_page_first 3529
_journal_paper_doi 10.1039/c2ce26552d
_journal_volume 15
_journal_year 2013
_chemical_formula_moiety 'C38 H32 Cu2 O14 S12 Se12 '
_chemical_formula_sum 'C38 H32 Cu2 O14 S12 Se12'
_chemical_formula_weight 2171.96
_chemical_name_systematic
;
?
;
_space_group_IT_number 2
_symmetry_cell_setting triclinic
_symmetry_space_group_name_Hall '-P 1'
_symmetry_space_group_name_H-M 'P -1'
_atom_sites_solution_hydrogens geom
_atom_sites_solution_primary direct
_atom_sites_solution_secondary difmap
_audit_creation_method SHELXL-97
_cell_angle_alpha 104.794(2)
_cell_angle_beta 102.209(2)
_cell_angle_gamma 92.243(2)
_cell_formula_units_Z 2
_cell_length_a 8.7716(3)
_cell_length_b 16.9903(6)
_cell_length_c 20.5716(7)
_cell_measurement_reflns_used 68468
_cell_measurement_temperature 293(2)
_cell_measurement_theta_max 27.50
_cell_measurement_theta_min 3.395
_cell_volume 2883.05(18)
_computing_cell_refinement 'HKL Scalepack (Otwinowski & Minor 1997)'
_computing_data_collection KappaCCD
_computing_data_reduction 'Denzo and Scalepak (Otwinowski & Minor, 1997)'
_computing_molecular_graphics 'Diamond 3.0'
_computing_structure_refinement 'SHELXL-97 (Sheldrick, 1997)'
_computing_structure_solution 'SHELXS-97 (Sheldrick, 1990)'
_diffrn_ambient_temperature 293(2)
_diffrn_detector_area_resol_mean 9
_diffrn_measured_fraction_theta_full 0.960
_diffrn_measured_fraction_theta_max 0.960
_diffrn_measurement_device_type 'Nonius Kappa CCD'
_diffrn_measurement_method CCD
_diffrn_radiation_monochromator graphite
_diffrn_radiation_source 'fine-focus sealed tube'
_diffrn_radiation_type MoK\a
_diffrn_radiation_wavelength 0.71073
_diffrn_reflns_av_R_equivalents 0.1003
_diffrn_reflns_av_sigmaI/netI 0.1184
_diffrn_reflns_limit_h_max 10
_diffrn_reflns_limit_h_min -10
_diffrn_reflns_limit_k_max 20
_diffrn_reflns_limit_k_min -19
_diffrn_reflns_limit_l_max 24
_diffrn_reflns_limit_l_min -24
_diffrn_reflns_number 32181
_diffrn_reflns_theta_full 25.03
_diffrn_reflns_theta_max 25.03
_diffrn_reflns_theta_min 3.40
_diffrn_standards_decay_% 0
_exptl_absorpt_coefficient_mu 8.808
_exptl_absorpt_correction_T_max 0.803
_exptl_absorpt_correction_T_min 0.116
_exptl_absorpt_correction_type integration
_exptl_absorpt_process_details
;
Gaussian integration (Coppens, 1970)
;
_exptl_crystal_colour black
_exptl_crystal_density_diffrn 2.502
_exptl_crystal_density_method 'not measured'
_exptl_crystal_description plate
_exptl_crystal_F_000 2060
_exptl_crystal_size_max 0.270
_exptl_crystal_size_mid 0.185
_exptl_crystal_size_min 0.024
_refine_diff_density_max 1.437
_refine_diff_density_min -1.168
_refine_diff_density_rms 0.182
_refine_ls_extinction_method none
_refine_ls_goodness_of_fit_ref 0.898
_refine_ls_hydrogen_treatment constr
_refine_ls_matrix_type full
_refine_ls_number_parameters 707
_refine_ls_number_reflns 9802
_refine_ls_number_restraints 0
_refine_ls_restrained_S_all 0.898
_refine_ls_R_factor_all 0.1752
_refine_ls_R_factor_gt 0.0604
_refine_ls_shift/su_max 0.000
_refine_ls_shift/su_mean 0.000
_refine_ls_structure_factor_coef Fsqd
_refine_ls_weighting_details 'calc w=1/[\s^2^(Fo^2^)+(0.0916P)^2^+0.0000P] where P=(Fo^2^+2Fc^2^)/3'
_refine_ls_weighting_scheme calc
_refine_ls_wR_factor_gt 0.1523
_refine_ls_wR_factor_ref 0.1910
_reflns_number_gt 3895
_reflns_number_total 9802
_reflns_threshold_expression >2sigma(I)
_cod_data_source_file c2ce26552d.txt
_cod_data_source_block 12Nov18
_cod_original_cell_volume 2883.05(17)
_cod_database_code 7209517

loop_
_symmetry_equiv_pos_as_xyz
'x, y, z'
'-x, -y, -z'

loop_
_atom_site_label
_atom_site_type_symbol
_atom_site_fract_x
_atom_site_fract_y
_atom_site_fract_z
_atom_site_U_iso_or_equiv
_atom_site_adp_type
_atom_site_occupancy
_atom_site_symmetry_multiplicity
_atom_site_calc_flag
_atom_site_refinement_flags
Cu1 Cu 0.5820(2) 0.34909(11) 0.00677(9) 0.0709(6) Uani 1 1 d .
Cu2 Cu 0.0706(2) 0.16152(11) 0.01270(9) 0.0750(6) Uani 1 1 d .
Se1 Se 0.29141(16) -0.12795(7) 0.43722(6) 0.0425(4) Uani 1 1 d .
Se2 Se 0.11170(15) 0.01786(7) 0.39773(6) 0.0415(4) Uani 1 1 d .
Se3 Se 0.38415(16) -0.01804(7) 0.60592(6) 0.0423(4) Uani 1 1 d .
Se4 Se 0.20605(16) 0.12748(7) 0.56514(6) 0.0425(4) Uani 1 1 d .
Se5 Se 1.05700(16) 0.35276(7) 0.39422(6) 0.0449(4) Uani 1 1 d .
Se6 Se 0.89557(15) 0.20737(7) 0.43385(6) 0.0419(4) Uani 1 1 d .
Se7 Se 1.15082(15) 0.46179(7) 0.56034(6) 0.0436(4) Uani 1 1 d .
Se8 Se 0.98747(15) 0.31932(7) 0.60320(6) 0.0414(4) Uani 1 1 d .
Se9 Se 0.55367(16) 0.34945(7) 0.39885(6) 0.0457(4) Uani 1 1 d .
Se10 Se 0.39278(15) 0.20535(7) 0.43999(6) 0.0413(4) Uani 1 1 d .
Se11 Se 0.64523(15) 0.46107(7) 0.56525(6) 0.0440(4) Uani 1 1 d .
Se12 Se 0.48656(15) 0.31833(7) 0.60891(6) 0.0413(4) Uani 1 1 d .
S1 S 0.2139(4) -0.23470(19) 0.29086(16) 0.0513(10) Uani 1 1 d .
S2 S 0.0302(4) -0.0715(2) 0.24369(16) 0.0510(10) Uani 1 1 d .
S3 S 0.4617(4) 0.0708(2) 0.75956(15) 0.0508(10) Uani 1 1 d .
S4 S 0.2826(4) 0.23480(19) 0.71224(16) 0.0508(10) Uani 1 1 d .
S5 S 1.0019(4) 0.2574(2) 0.24203(16) 0.0525(10) Uani 1 1 d .
S6 S 0.8291(4) 0.09748(18) 0.28836(15) 0.0448(9) Uani 1 1 d .
S7 S 1.2693(4) 0.56345(19) 0.70715(16) 0.0526(10) Uani 1 1 d .
S8 S 1.0905(4) 0.40759(19) 0.75642(15) 0.0469(9) Uani 1 1 d .
S9 S 0.4851(4) 0.2554(2) 0.24610(16) 0.0499(10) Uani 1 1 d .
S10 S 0.3081(4) 0.09712(19) 0.29384(16) 0.0474(9) Uani 1 1 d .
S11 S 0.7577(4) 0.5651(2) 0.71222(17) 0.0557(11) Uani 1 1 d .
S12 S 0.5925(4) 0.40604(19) 0.76259(15) 0.0469(9) Uani 1 1 d .
O1 O 0.5057(13) 0.2697(7) 0.0776(6) 0.104(4) Uani 1 1 d .
O2 O 0.3528(13) 0.3035(6) -0.0431(6) 0.096(4) Uani 1 1 d .
O3 O 0.2947(13) 0.1906(7) 0.0651(7) 0.118(4) Uani 1 1 d .
O4 O 0.1443(12) 0.2269(6) -0.0444(5) 0.072(3) Uani 1 1 d .
O5 O 0.8082(12) 0.3625(7) 0.0640(5) 0.084(3) Uani 1 1 d .
O6 O 0.6595(12) 0.2497(6) -0.0473(4) 0.076(3) Uani 1 1 d .
O7 O 1.0015(13) 0.2838(7) 0.0806(5) 0.088(4) Uani 1 1 d .
O8 O 0.8501(12) 0.1708(6) -0.0333(5) 0.086(3) Uani 1 1 d .
O9 O 0.5106(11) 0.4464(5) 0.0614(4) 0.064(3) Uani 1 1 d .
O10 O 0.5723(11) 0.4310(5) -0.0624(5) 0.061(3) Uani 1 1 d .
O11 O 0.0106(11) 0.0889(5) 0.0659(4) 0.068(3) Uani 1 1 d .
O12 O 0.0580(12) 0.0391(6) -0.0644(5) 0.081(3) Uani 1 1 d .
C1 C 0.2302(13) -0.0221(7) 0.4694(6) 0.038(3) Uani 1 1 d .
C2 C 0.2657(12) 0.0222(6) 0.5362(5) 0.031(3) Uani 1 1 d .
C3 C 0.1906(13) -0.1401(7) 0.3436(5) 0.039(3) Uani 1 1 d .
C4 C 0.1185(14) -0.0752(7) 0.3263(5) 0.041(3) Uani 1 1 d .
C5 C 0.3727(13) 0.0763(7) 0.6763(5) 0.035(3) Uani 1 1 d .
C6 C 0.3027(12) 0.1396(7) 0.6596(5) 0.029(3) Uani 1 1 d .
C7 C 0.0951(17) -0.2311(7) 0.2050(6) 0.063(4) Uani 1 1 d .
H7A H 0.1289 -0.2709 0.1693 0.076 Uiso 1 1 calc R
H7B H -0.0138 -0.2475 0.2023 0.076 Uiso 1 1 calc R
C8 C 0.1043(17) -0.1538(8) 0.1909(6) 0.071(4) Uani 1 1 d .
H8A H 0.0488 -0.1607 0.1434 0.085 Uiso 1 1 calc R
H8B H 0.2135 -0.1378 0.1940 0.085 Uiso 1 1 calc R
C9 C 0.4006(16) 0.1597(8) 0.8134(6) 0.062(4) Uani 1 1 d .
H9A H 0.2925 0.1476 0.8147 0.075 Uiso 1 1 calc R
H9B H 0.4634 0.1694 0.8601 0.075 Uiso 1 1 calc R
C10 C 0.4122(16) 0.2339(7) 0.7926(6) 0.055(4) Uani 1 1 d .
H10A H 0.5192 0.2446 0.7890 0.066 Uiso 1 1 calc R
H10B H 0.3919 0.2786 0.8288 0.066 Uiso 1 1 calc R
C11 C 1.0058(13) 0.3128(7) 0.4656(6) 0.039(3) Uani 1 1 d .
C12 C 1.0449(13) 0.3570(6) 0.5309(5) 0.031(3) Uani 1 1 d .
C13 C 0.9784(13) 0.2551(7) 0.3240(5) 0.036(3) Uani 1 1 d .
C14 C 0.9098(14) 0.1922(7) 0.3415(5) 0.037(3) Uani 1 1 d .
C15 C 1.1686(14) 0.4715(7) 0.6555(5) 0.036(3) Uani 1 1 d .
C16 C 1.0970(14) 0.4111(7) 0.6743(6) 0.039(3) Uani 1 1 d .
C17 C 0.8532(15) 0.1803(7) 0.1900(6) 0.056(4) Uani 1 1 d .
H17A H 0.7525 0.1997 0.1946 0.067 Uiso 1 1 calc R
H17B H 0.8583 0.1726 0.1421 0.067 Uiso 1 1 calc R
C18 C 0.8589(15) 0.1013(6) 0.2048(5) 0.047(4) Uani 1 1 d .
H18A H 0.9602 0.0823 0.2007 0.057 Uiso 1 1 calc R
H18B H 0.7800 0.0629 0.1696 0.057 Uiso 1 1 calc R
C19 C 1.2328(19) 0.5683(7) 0.7895(6) 0.075(5) Uani 1 1 d .
H19A H 1.3153 0.6052 0.8240 0.089 Uiso 1 1 calc R
H19B H 1.1351 0.5925 0.7919 0.089 Uiso 1 1 calc R
C20 C 1.2228(19) 0.4932(9) 0.8081(6) 0.089(6) Uani 1 1 d .
H20A H 1.1999 0.5064 0.8536 0.106 Uiso 1 1 calc R
H20B H 1.3269 0.4749 0.8134 0.106 Uiso 1 1 calc R
C21 C 0.5028(13) 0.3108(7) 0.4704(6) 0.036(3) Uani 1 1 d .
C22 C 0.5405(13) 0.3558(6) 0.5361(5) 0.032(3) Uani 1 1 d .
C23 C 0.4664(13) 0.2538(7) 0.3281(6) 0.041(3) Uani 1 1 d .
C24 C 0.3985(13) 0.1910(7) 0.3459(5) 0.035(3) Uani 1 1 d .
C25 C 0.6633(13) 0.4713(7) 0.6606(5) 0.037(3) Uani 1 1 d .
C26 C 0.5940(13) 0.4097(6) 0.6792(5) 0.035(3) Uani 1 1 d .
C27 C 0.435(2) 0.1492(10) 0.2019(7) 0.105(6) Uani 1 1 d .
H27A H 0.4225 0.1448 0.1530 0.126 Uiso 1 1 calc R
H27B H 0.5260 0.1214 0.2153 0.126 Uiso 1 1 calc R
C28 C 0.3058(17) 0.1034(7) 0.2078(6) 0.061(4) Uani 1 1 d .
H28A H 0.3001 0.0484 0.1782 0.074 Uiso 1 1 calc R
H28B H 0.2116 0.1271 0.1911 0.074 Uiso 1 1 calc R
C29 C 0.7160(17) 0.5690(7) 0.7947(6) 0.059(4) Uani 1 1 d .
H29A H 0.7880 0.6109 0.8299 0.071 Uiso 1 1 calc R
H29B H 0.6107 0.5846 0.7942 0.071 Uiso 1 1 calc R
C30 C 0.7287(15) 0.4898(8) 0.8135(6) 0.059(4) Uani 1 1 d .
H30A H 0.7192 0.4995 0.8610 0.070 Uiso 1 1 calc R
H30B H 0.8332 0.4739 0.8120 0.070 Uiso 1 1 calc R
C31 C 0.376(2) 0.2406(11) 0.0453(11) 0.094(7) Uani 1 1 d .
C32 C 0.281(2) 0.2537(11) -0.0188(9) 0.076(5) Uani 1 1 d .
C33 C 0.876(2) 0.2939(11) 0.0480(8) 0.071(5) Uani 1 1 d .
C34 C 0.7916(17) 0.2372(9) -0.0165(7) 0.059(4) Uani 1 1 d .
C35 C 0.4796(16) 0.5075(8) 0.0360(6) 0.047(4) Uani 1 1 d .
C36 C -0.0115(19) 0.0104(9) 0.0371(6) 0.068(5) Uani 1 1 d .
O13 O 0.426(2) -0.0431(6) 0.0715(9) 0.264(12) Uani 1 1 d .
C37 C 0.4291(19) -0.1602(10) -0.0123(7) 0.090(6) Uani 1 1 d .
O15 O -0.118(3) -0.4033(12) 0.0845(13) 0.260(14) Uani 1 1 d .
O14 O -0.045(5) -0.434(3) 0.0459(19) 0.48(3) Uani 1 1 d .
C38 C -0.0787(16) -0.3471(8) -0.0061(7) 0.060(4) Uiso 1 1 d .

loop_
_atom_site_aniso_label
_atom_site_aniso_U_11
_atom_site_aniso_U_22
_atom_site_aniso_U_33
_atom_site_aniso_U_23
_atom_site_aniso_U_13
_atom_site_aniso_U_12
Cu1 0.0691(14) 0.0781(14) 0.0542(12) 0.0016(11) 0.0096(10) 0.0063(11)
Cu2 0.0885(16) 0.0811(15) 0.0586(13) 0.0241(11) 0.0177(11) 0.0086(12)
Se1 0.0557(10) 0.0399(9) 0.0256(7) 0.0026(6) 0.0033(6) 0.0072(7)
Se2 0.0558(10) 0.0352(8) 0.0280(7) 0.0018(6) 0.0058(6) 0.0035(7)
Se3 0.0551(10) 0.0376(8) 0.0271(7) 0.0000(6) 0.0052(6) 0.0035(7)
Se4 0.0568(10) 0.0389(8) 0.0274(7) 0.0034(6) 0.0071(6) 0.0037(7)
Se5 0.0640(10) 0.0373(8) 0.0290(8) 0.0023(6) 0.0116(7) -0.0079(7)
Se6 0.0552(10) 0.0382(8) 0.0284(7) 0.0017(6) 0.0123(6) -0.0076(7)
Se7 0.0595(10) 0.0388(9) 0.0280(7) 0.0047(6) 0.0082(7) -0.0083(7)
Se8 0.0554(10) 0.0356(8) 0.0281(7) 0.0009(6) 0.0102(6) -0.0093(7)
Se9 0.0612(10) 0.0423(9) 0.0307(8) 0.0063(7) 0.0112(7) -0.0107(7)
Se10 0.0515(9) 0.0410(8) 0.0283(7) 0.0048(6) 0.0101(6) -0.0070(7)
Se11 0.0581(10) 0.0407(9) 0.0294(7) 0.0051(6) 0.0097(7) -0.0107(7)
Se12 0.0518(9) 0.0370(8) 0.0321(7) 0.0045(6) 0.0110(6) -0.0070(7)
S1 0.081(3) 0.036(2) 0.0311(19) 0.0020(17) 0.0094(18) 0.0068(19)
S2 0.063(3) 0.048(2) 0.0297(19) 0.0016(17) -0.0034(17) 0.0021(19)
S3 0.066(3) 0.048(2) 0.0276(19) 0.0022(17) -0.0029(17) 0.0057(19)
S4 0.078(3) 0.036(2) 0.0325(19) -0.0022(16) 0.0127(18) 0.0078(19)
S5 0.076(3) 0.048(2) 0.032(2) 0.0062(17) 0.0163(18) -0.007(2)
S6 0.065(3) 0.034(2) 0.0285(18) -0.0015(15) 0.0108(17) -0.0045(18)
S7 0.074(3) 0.041(2) 0.032(2) 0.0024(17) 0.0045(18) -0.0239(19)
S8 0.067(3) 0.043(2) 0.0303(19) 0.0052(17) 0.0168(17) 0.0016(19)
S9 0.074(3) 0.043(2) 0.0305(19) 0.0045(17) 0.0153(18) -0.001(2)
S10 0.060(2) 0.042(2) 0.0335(19) 0.0047(17) 0.0061(17) -0.0123(18)
S11 0.083(3) 0.041(2) 0.035(2) 0.0075(17) 0.0037(19) -0.019(2)
S12 0.073(3) 0.036(2) 0.0288(19) -0.0008(16) 0.0168(17) -0.0036(19)
O1 0.050(8) 0.109(10) 0.130(11) 0.006(8) 0.005(7) -0.005(7)
O2 0.090(9) 0.098(9) 0.103(9) 0.018(7) 0.042(7) -0.014(7)
O3 0.053(8) 0.110(10) 0.173(13) 0.034(9) -0.008(8) 0.012(7)
O4 0.044(7) 0.105(9) 0.056(7) 0.014(6) 0.000(5) -0.013(6)
O5 0.063(8) 0.097(9) 0.064(7) -0.015(6) 0.002(6) 0.000(7)
O6 0.059(7) 0.087(8) 0.043(6) -0.032(5) -0.016(5) 0.017(6)
O7 0.055(8) 0.157(11) 0.042(6) 0.018(7) -0.003(5) 0.023(7)
O8 0.080(8) 0.059(7) 0.104(9) -0.020(6) 0.040(7) 0.007(6)
O9 0.074(7) 0.065(7) 0.063(7) 0.016(5) 0.038(5) 0.022(6)
O10 0.084(8) 0.031(6) 0.077(7) 0.012(5) 0.040(6) 0.020(5)
O11 0.103(8) 0.048(6) 0.057(6) 0.009(5) 0.032(6) 0.021(6)
O12 0.112(9) 0.072(7) 0.073(8) 0.037(6) 0.036(6) -0.012(7)
C1 0.041(9) 0.044(8) 0.033(7) 0.009(6) 0.016(6) 0.010(7)
C2 0.027(7) 0.034(7) 0.023(7) -0.011(5) 0.009(5) 0.003(6)
C3 0.037(8) 0.056(9) 0.022(7) 0.006(7) 0.007(6) -0.004(7)
C4 0.045(9) 0.040(8) 0.028(7) -0.002(6) 0.002(6) -0.015(7)
C5 0.037(8) 0.036(8) 0.025(7) -0.005(6) 0.006(6) 0.004(6)
C6 0.029(7) 0.036(8) 0.017(6) -0.001(6) 0.006(5) 0.003(6)
C7 0.114(13) 0.035(9) 0.031(8) 0.000(7) 0.008(8) -0.014(8)
C8 0.079(12) 0.079(12) 0.041(9) -0.003(8) 0.008(8) 0.021(10)
C9 0.059(10) 0.081(11) 0.037(8) -0.006(8) 0.017(7) 0.012(9)
C10 0.089(12) 0.042(9) 0.030(8) 0.009(7) 0.006(7) -0.005(8)
C11 0.036(8) 0.041(8) 0.037(8) 0.009(7) 0.005(6) -0.003(7)
C12 0.036(8) 0.029(7) 0.022(7) 0.002(6) 0.001(6) -0.004(6)
C13 0.041(8) 0.047(8) 0.017(6) 0.006(6) 0.006(6) 0.008(7)
C14 0.042(8) 0.037(8) 0.019(6) -0.005(6) -0.001(6) 0.000(7)
C15 0.052(9) 0.037(8) 0.021(7) 0.008(6) 0.013(6) 0.010(7)
C16 0.044(9) 0.036(8) 0.039(8) 0.013(7) 0.010(6) 0.012(7)
C17 0.062(10) 0.070(10) 0.029(7) 0.005(7) 0.008(7) -0.003(8)
C18 0.083(11) 0.036(8) 0.015(6) 0.002(6) 0.003(6) -0.003(7)
C19 0.155(16) 0.035(9) 0.038(9) 0.009(7) 0.037(9) -0.007(9)
C20 0.112(15) 0.100(13) 0.032(9) -0.014(9) 0.019(9) -0.048(11)
C21 0.034(8) 0.033(8) 0.037(8) 0.009(6) 0.003(6) -0.002(6)
C22 0.039(8) 0.036(8) 0.021(7) 0.004(6) 0.010(6) 0.006(6)
C23 0.035(8) 0.052(9) 0.033(7) 0.006(7) 0.007(6) -0.001(7)
C24 0.032(8) 0.050(9) 0.023(7) 0.007(6) 0.010(6) -0.006(6)
C25 0.042(9) 0.027(7) 0.030(7) -0.014(6) 0.009(6) -0.008(6)
C26 0.037(8) 0.033(8) 0.034(7) 0.005(6) 0.010(6) 0.006(6)
C27 0.136(17) 0.139(16) 0.026(9) 0.001(9) 0.025(10) -0.048(14)
C28 0.088(12) 0.048(9) 0.043(9) 0.001(7) 0.021(8) -0.017(8)
C29 0.083(11) 0.048(9) 0.038(8) -0.001(7) 0.013(7) -0.008(8)
C30 0.052(10) 0.085(11) 0.033(8) 0.018(8) -0.004(7) -0.010(8)
C31 0.048(12) 0.093(15) 0.144(19) 0.033(14) 0.035(13) -0.034(11)
C32 0.070(14) 0.117(16) 0.056(11) 0.031(11) 0.033(10) 0.020(13)
C33 0.050(12) 0.111(15) 0.054(11) 0.013(11) 0.029(9) 0.012(11)
C34 0.027(9) 0.068(11) 0.055(10) -0.027(8) 0.009(8) -0.006(8)
C35 0.063(10) 0.028(8) 0.053(9) 0.026(8) 0.002(8) -0.010(7)
C36 0.107(14) 0.037(9) 0.050(10) -0.019(8) 0.034(10) 0.006(9)
O13 0.27(2) 0.031(8) 0.33(2) -0.042(10) -0.165(17) -0.003(10)
C37 0.098(14) 0.127(15) 0.037(9) 0.033(10) -0.010(9) -0.006(11)
O15 0.25(3) 0.193(18) 0.30(3) 0.16(2) -0.11(2) -0.072(18)
O14 0.33(4) 0.93(9) 0.29(4) 0.24(5) 0.22(3) 0.08(5)

loop_
_atom_type_symbol
_atom_type_description
_atom_type_scat_dispersion_real
_atom_type_scat_dispersion_imag
_atom_type_scat_source
C C 0.0033 0.0016 'International Tables Vol C Tables 4.2.6.8 and 6.1.1.4'
H H 0.0000 0.0000 'International Tables Vol C Tables 4.2.6.8 and 6.1.1.4'
O O 0.0106 0.0060 'International Tables Vol C Tables 4.2.6.8 and 6.1.1.4'
S S 0.1246 0.1234 'International Tables Vol C Tables 4.2.6.8 and 6.1.1.4'
Se Se -0.0929 2.2259 'International Tables Vol C Tables 4.2.6.8 and 6.1.1.4'
Cu Cu 0.3201 1.2651 'International Tables Vol C Tables 4.2.6.8 and 6.1.1.4'

loop_
_geom_angle_atom_site_label_1
_geom_angle_atom_site_label_2
_geom_angle_atom_site_label_3
_geom_angle
_geom_angle_site_symmetry_1
_geom_angle_site_symmetry_3
O9 Cu1 O6 178.6(4) . .
O9 Cu1 O5 97.8(4) . .
O6 Cu1 O5 80.9(4) . .
O9 Cu1 O2 91.0(4) . .
O6 Cu1 O2 90.2(4) . .
O5 Cu1 O2 163.1(4) . .
O9 Cu1 O10 79.0(3) . .
O6 Cu1 O10 101.7(4) . .
O5 Cu1 O10 107.2(4) . .
O2 Cu1 O10 88.5(4) . .
O9 Cu1 O1 90.5(4) . .
O6 Cu1 O1 89.1(4) . .
O5 Cu1 O1 89.2(4) . .
O2 Cu1 O1 76.3(4) . .
O10 Cu1 O1 161.4(4) . .
O11 Cu2 O4 174.5(4) . .
O11 Cu2 O8 94.4(4) . 1_455
O4 Cu2 O8 88.8(4) . 1_455
O11 Cu2 O3 97.2(5) . .
O4 Cu2 O3 80.8(5) . .
O8 Cu2 O3 161.9(4) 1_455 .
O11 Cu2 O12 80.0(3) . .
O4 Cu2 O12 95.7(4) . .
O8 Cu2 O12 88.5(4) 1_455 .
O3 Cu2 O12 107.2(4) . .
O11 Cu2 O7 96.8(4) . 1_455
O4 Cu2 O7 88.3(4) . 1_455
O8 Cu2 O7 74.9(4) 1_455 1_455
O3 Cu2 O7 89.9(4) . 1_455
O12 Cu2 O7 162.8(4) . 1_455
C1 Se1 C3 94.6(5) . .
C4 Se2 C1 95.1(5) . .
C2 Se3 C5 93.0(5) . .
C2 Se4 C6 93.5(5) . .
C13 Se5 C11 94.5(5) . .
C14 Se6 C11 94.8(5) . .
C12 Se7 C15 94.7(5) . .
C16 Se8 C12 93.9(5) . .
C21 Se9 C23 95.0(5) . .
C21 Se10 C24 94.5(5) . .
C22 Se11 C25 94.7(4) . .
C26 Se12 C22 94.3(5) . .
C3 S1 C7 101.9(6) . .
C4 S2 C8 102.8(6) . .
C5 S3 C9 102.1(6) . .
C6 S4 C10 101.3(5) . .
C13 S5 C17 99.8(6) . .
C14 S6 C18 103.4(5) . .
C15 S7 C19 103.6(6) . .
C16 S8 C20 102.1(6) . .
C23 S9 C27 99.8(6) . .
C24 S10 C28 104.0(5) . .
C25 S11 C29 103.0(6) . .
C26 S12 C30 102.4(6) . .
C31 O1 Cu1 102.0(12) . .
C32 O2 Cu1 118.4(12) . .
C31 O3 Cu2 116.0(12) . .
C32 O4 Cu2 109.5(10) . .
C33 O5 Cu1 110.9(10) . .
C34 O6 Cu1 111.5(9) . .
C33 O7 Cu2 104.4(11) . 1_655
C34 O8 Cu2 119.4(9) . 1_655
C35 O9 Cu1 120.1(8) . .
C35 O10 Cu1 107.5(8) 2_665 .
C36 O11 Cu2 118.6(9) . .
C36 O12 Cu2 104.7(9) 2 .
C2 C1 Se1 124.4(8) . .
C2 C1 Se2 122.2(8) . .
Se1 C1 Se2 113.4(6) . .
C1 C2 Se4 122.8(8) . .
C1 C2 Se3 121.5(8) . .
Se4 C2 Se3 115.7(5) . .
C4 C3 S1 129.7(9) . .
C4 C3 Se1 118.6(9) . .
S1 C3 Se1 111.7(6) . .
C3 C4 S2 125.9(9) . .
C3 C4 Se2 118.1(8) . .
S2 C4 Se2 116.0(7) . .
C6 C5 S3 126.6(8) . .
C6 C5 Se3 119.7(8) . .
S3 C5 Se3 113.7(6) . .
C5 C6 S4 129.8(8) . .
C5 C6 Se4 118.0(8) . .
S4 C6 Se4 112.3(6) . .
C8 C7 S1 115.1(9) . .
C8 C7 H7A 108.5 . .
S1 C7 H7A 108.5 . .
C8 C7 H7B 108.5 . .
S1 C7 H7B 108.5 . .
H7A C7 H7B 107.5 . .
C7 C8 S2 117.9(10) . .
C7 C8 H8A 107.8 . .
S2 C8 H8A 107.8 . .
C7 C8 H8B 107.8 . .
S2 C8 H8B 107.8 . .
H8A C8 H8B 107.2 . .
C10 C9 S3 115.9(9) . .
C10 C9 H9A 108.3 . .
S3 C9 H9A 108.3 . .
C10 C9 H9B 108.3 . .
S3 C9 H9B 108.3 . .
H9A C9 H9B 107.4 . .
C9 C10 S4 116.0(9) . .
C9 C10 H10A 108.3 . .
S4 C10 H10A 108.3 . .
C9 C10 H10B 108.3 . .
S4 C10 H10B 108.3 . .
H10A C10 H10B 107.4 . .
C12 C11 Se6 125.1(9) . .
C12 C11 Se5 121.3(9) . .
Se6 C11 Se5 113.5(6) . .
C11 C12 Se7 124.0(9) . .
C11 C12 Se8 121.9(9) . .
Se7 C12 Se8 114.0(5) . .
C14 C13 S5 127.5(9) . .
C14 C13 Se5 118.4(8) . .
S5 C13 Se5 114.2(6) . .
C13 C14 S6 128.0(9) . .
C13 C14 Se6 118.5(8) . .
S6 C14 Se6 113.5(6) . .
C16 C15 S7 128.9(9) . .
C16 C15 Se7 118.8(9) . .
S7 C15 Se7 112.2(6) . .
C15 C16 S8 127.5(9) . .
C15 C16 Se8 118.1(8) . .
S8 C16 Se8 114.4(6) . .
C18 C17 S5 116.2(9) . .
C18 C17 H17A 108.2 . .
S5 C17 H17A 108.2 . .
C18 C17 H17B 108.2 . .
S5 C17 H17B 108.2 . .
H17A C17 H17B 107.4 . .
C17 C18 S6 116.7(8) . .
C17 C18 H18A 108.1 . .
S6 C18 H18A 108.1 . .
C17 C18 H18B 108.1 . .
S6 C18 H18B 108.1 . .
H18A C18 H18B 107.3 . .
C20 C19 S7 117.3(10) . .
C20 C19 H19A 108.0 . .
S7 C19 H19A 108.0 . .
C20 C19 H19B 108.0 . .
S7 C19 H19B 108.0 . .
H19A C19 H19B 107.2 . .
C19 C20 S8 122.4(11) . .
C19 C20 H20A 106.7 . .
S8 C20 H20A 106.7 . .
C19 C20 H20B 106.7 . .
S8 C20 H20B 106.7 . .
H20A C20 H20B 106.6 . .
C22 C21 Se9 121.8(9) . .
C22 C21 Se10 124.3(9) . .
Se9 C21 Se10 113.9(6) . .
C21 C22 Se11 123.9(8) . .
C21 C22 Se12 122.3(9) . .
Se11 C22 Se12 113.8(5) . .
C24 C23 S9 126.9(9) . .
C24 C23 Se9 118.2(8) . .
S9 C23 Se9 115.0(6) . .
C23 C24 S10 129.3(9) . .
C23 C24 Se10 118.4(9) . .
S10 C24 Se10 112.4(6) . .
C26 C25 S11 129.2(9) . .
C26 C25 Se11 118.3(8) . .
S11 C25 Se11 112.3(6) . .
C25 C26 S12 126.5(9) . .
C25 C26 Se12 118.5(8) . .
S12 C26 Se12 115.0(6) . .
C28 C27 S9 123.2(12) . .
C28 C27 H27A 106.5 . .
S9 C27 H27A 106.5 . .
C28 C27 H27B 106.5 . .
S9 C27 H27B 106.5 . .
H27A C27 H27B 106.5 . .
C27 C28 S10 114.9(10) . .
C27 C28 H28A 108.5 . .
S10 C28 H28A 108.5 . .
C27 C28 H28B 108.5 . .
S10 C28 H28B 108.5 . .
H28A C28 H28B 107.5 . .
C30 C29 S11 113.6(9) . .
C30 C29 H29A 108.8 . .
S11 C29 H29A 108.8 . .
C30 C29 H29B 108.8 . .
S11 C29 H29B 108.8 . .
H29A C29 H29B 107.7 . .
C29 C30 S12 117.6(8) . .
C29 C30 H30A 107.9 . .
S12 C30 H30A 107.9 . .
C29 C30 H30B 107.9 . .
S12 C30 H30B 107.9 . .
H30A C30 H30B 107.2 . .
O1 C31 O3 122(2) . .
O1 C31 C32 130.1(17) . .
O3 C31 C32 108.0(16) . .
O4 C32 O2 121.6(16) . .
O4 C32 C31 125.1(16) . .
O2 C32 C31 113.0(17) . .
O7 C33 O5 122.7(16) . .
O7 C33 C34 124.2(17) . .
O5 C33 C34 112.8(15) . .
O6 C34 O8 122.8(13) . .
O6 C34 C33 121.4(15) . .
O8 C34 C33 115.1(15) . .
O10 C35 O9 126.9(12) 2_665 .
O10 C35 C35 122.6(13) 2_665 2_665
O9 C35 C35 110.5(15) . 2_665
O12 C36 O11 123.3(12) 2 .
O12 C36 C36 124.9(16) 2 2
O11 C36 C36 111.5(16) . 2

loop_
_geom_bond_atom_site_label_1
_geom_bond_atom_site_label_2
_geom_bond_distance
_geom_bond_site_symmetry_2
Cu1 O9 1.953(8) .
Cu1 O6 2.001(9) .
Cu1 O5 2.053(10) .
Cu1 O2 2.072(11) .
Cu1 O10 2.222(8) .
Cu1 O1 2.395(12) .
Cu2 O11 1.971(8) .
Cu2 O4 1.990(9) .
Cu2 O8 1.997(11) 1_455
Cu2 O3 2.007(11) .
Cu2 O12 2.253(10) .
Cu2 O7 2.369(11) 1_455
Se1 C1 1.892(11) .
Se1 C3 1.896(10) .
Se2 C4 1.877(11) .
Se2 C1 1.906(10) .
Se3 C2 1.879(10) .
Se3 C5 1.889(11) .
Se4 C2 1.868(10) .
Se4 C6 1.904(10) .
Se5 C13 1.892(11) .
Se5 C11 1.893(11) .
Se6 C14 1.883(11) .
Se6 C11 1.890(11) .
Se7 C12 1.867(10) .
Se7 C15 1.893(10) .
Se8 C16 1.901(12) .
Se8 C12 1.911(10) .
Se9 C21 1.883(11) .
Se9 C23 1.889(11) .
Se10 C21 1.889(11) .
Se10 C24 1.900(10) .
Se11 C22 1.869(11) .
Se11 C25 1.897(11) .
Se12 C26 1.884(11) .
Se12 C22 1.906(10) .
S1 C3 1.741(12) .
S1 C7 1.868(11) .
S2 C4 1.729(11) .
S2 C8 1.775(13) .
S3 C5 1.754(11) .
S3 C9 1.805(12) .
S4 C6 1.740(11) .
S4 C10 1.801(11) .
S5 C13 1.752(10) .
S5 C17 1.767(12) .
S6 C14 1.724(11) .
S6 C18 1.808(10) .
S7 C15 1.731(12) .
S7 C19 1.772(12) .
S8 C16 1.719(11) .
S8 C20 1.775(13) .
S9 C23 1.736(11) .
S9 C27 1.791(15) .
S10 C24 1.729(11) .
S10 C28 1.795(11) .
S11 C25 1.735(11) .
S11 C29 1.795(12) .
S12 C26 1.736(11) .
S12 C30 1.768(12) .
O1 C31 1.202(18) .
O2 C32 1.292(16) .
O3 C31 1.284(16) .
O4 C32 1.222(18) .
O5 C33 1.328(16) .
O6 C34 1.251(15) .
O7 C33 1.205(16) .
O7 Cu2 2.369(11) 1_655
O8 C34 1.255(14) .
O8 Cu2 1.997(11) 1_655
O9 C35 1.291(12) .
O10 C35 1.202(14) 2_665
O11 C36 1.302(14) .
O12 C36 1.225(14) 2
C1 C2 1.350(13) .
C3 C4 1.380(14) .
C5 C6 1.342(13) .
C7 C8 1.419(14) .
C7 H7A 0.9700 .
C7 H7B 0.9700 .
C8 H8A 0.9700 .
C8 H8B 0.9700 .
C9 C10 1.438(14) .
C9 H9A 0.9700 .
C9 H9B 0.9700 .
C10 H10A 0.9700 .
C10 H10B 0.9700 .
C11 C12 1.324(14) .
C13 C14 1.366(14) .
C15 C16 1.361(14) .
C17 C18 1.452(13) .
C17 H17A 0.9700 .
C17 H17B 0.9700 .
C18 H18A 0.9700 .
C18 H18B 0.9700 .
C19 C20 1.427(15) .
C19 H19A 0.9700 .
C19 H19B 0.9700 .
C20 H20A 0.9700 .
C20 H20B 0.9700 .
C21 C22 1.337(14) .
C23 C24 1.367(14) .
C25 C26 1.366(13) .
C27 C28 1.394(17) .
C27 H27A 0.9700 .
C27 H27B 0.9700 .
C28 H28A 0.9700 .
C28 H28B 0.9700 .
C29 C30 1.493(14) .
C29 H29A 0.9700 .
C29 H29B 0.9700 .
C30 H30A 0.9700 .
C30 H30B 0.9700 .
C31 C32 1.48(2) .
C33 C34 1.453(19) .
C35 O10 1.202(14) 2_665
C35 C35 1.56(2) 2_665
C36 O12 1.225(14) 2
C36 C36 1.54(2) 2
O15 O14 1.16(4) .
